data_2244119
loop_
_publ_author_name
'Ceglarska, Magdalena'
'Krebs, Christoph'
'N\"ather, Christian'

_publ_section_title
;
 Syntheses, crystal structures and properties of
 tetrakis(3-methylpyridine-\k<i>N</i>)bis(isothiocyanato-\k<i>N</i>)manganese(II)
 and
 tetrakis(3-methylpyridine-\k<i>N</i>)bis(isothiocyanato-\k<i>N</i>)iron(II)
;
_journal_coeditor_code HB8024
_journal_issue 7
_journal_name_full 'Acta Crystallographica Section E'
_journal_page_first 755
_journal_page_last 760
_journal_paper_doi 10.1107/S2056989022006491
_journal_volume 78
_journal_year 2022
_chemical_formula_iupac '[Mn (N C S)2 (C6 H7 N)4]'
_chemical_formula_moiety 'C26 H28 Mn N6 S2'
_chemical_formula_sum 'C26 H28 Mn N6 S2'
_chemical_formula_weight 543.60
_chemical_name_systematic Tetrakis(3-methylpyridine-\k<i>N</i>)bis(isothiocyanato-\k<i>N</i>)manganese(II)
_space_group_crystal_system orthorhombic
_space_group_IT_number 60
_space_group_name_Hall '-P 2n 2ab'
_space_group_name_H-M_alt 'P b c n'
_atom_sites_solution_hydrogens geom
_atom_sites_solution_primary dual
_audit_creation_method
;
Olex2 1.3-ac4
(compiled 2020.11.27 svn.r5f609507 for Rigaku Oxford Diffraction, GUI svn.r6214)
;
_cell_angle_alpha 90
_cell_angle_beta 90
_cell_angle_gamma 90
_cell_formula_units_Z 4
_cell_length_a 17.47811(10)
_cell_length_b 8.93570(6)
_cell_length_c 17.36177(10)
_cell_measurement_reflns_used 12231
_cell_measurement_temperature 100.00(10)
_cell_measurement_theta_max 79.1610
_cell_measurement_theta_min 5.0510
_cell_volume 2711.55(3)
_computing_cell_refinement
;
CrysAlisPro (Rigaku OD, 2021)
;
_computing_data_collection
;
CrysAlisPro (Rigaku OD, 2021)
;
_computing_data_reduction
;
CrysAlisPro (Rigaku OD, 2021)
;
_computing_molecular_graphics
;
DIAMOND (Brandenburg & Putz, 1999)
;
_computing_publication_material
;
publCIF (Westrip, 2010)
;
_computing_structure_refinement
;
<i>SHELXL2016/6</i> (Sheldrick, 2015b)
;
_computing_structure_solution
;
<i>SHELXT2014/5</i> (Sheldrick, 2015a)
;
_diffrn_ambient_temperature 100.00(10)
_diffrn_detector 'Hybrid Pixel Array Detector'
_diffrn_detector_area_resol_mean 10.0000
_diffrn_measured_fraction_theta_full 1.000
_diffrn_measured_fraction_theta_max 0.987
_diffrn_measurement_device 'four-circle diffractometer'
_diffrn_measurement_device_type 'XtaLAB Synergy, Dualflex, HyPix'
_diffrn_measurement_method '\w scans'
_diffrn_radiation_monochromator mirror
_diffrn_radiation_probe x-ray
_diffrn_radiation_type 'Cu K\a'
_diffrn_radiation_wavelength 1.54184
_diffrn_reflns_av_R_equivalents 0.0214
_diffrn_reflns_av_unetI/netI 0.0084
_diffrn_reflns_limit_h_max 22
_diffrn_reflns_limit_h_min -16
_diffrn_reflns_limit_k_max 11
_diffrn_reflns_limit_k_min -10
_diffrn_reflns_limit_l_max 22
_diffrn_reflns_limit_l_min -22
_diffrn_reflns_number 23041
_diffrn_reflns_theta_full 67.684
_diffrn_reflns_theta_max 79.797
_diffrn_reflns_theta_min 5.061
_diffrn_source 'micro-focus sealed X-ray tube'
_exptl_absorpt_coefficient_mu 5.596
_exptl_absorpt_correction_T_max 1.00000
_exptl_absorpt_correction_T_min 0.78598
_exptl_absorpt_correction_type multi-scan
_exptl_absorpt_process_details
;
(CrysalisPro; Rigaku OD, 2021)
;
_exptl_crystal_colour 'intense colourless'
_exptl_crystal_density_diffrn 1.332
_exptl_crystal_description block
_exptl_crystal_F_000 1132
_exptl_crystal_size_max 0.18
_exptl_crystal_size_mid 0.15
_exptl_crystal_size_min 0.1
_refine_diff_density_max 0.451
_refine_diff_density_min -0.346
_refine_ls_extinction_method none
_refine_ls_goodness_of_fit_ref 1.066
_refine_ls_hydrogen_treatment constr
_refine_ls_matrix_type full
_refine_ls_number_parameters 162
_refine_ls_number_reflns 2918
_refine_ls_number_restraints 0
_refine_ls_restrained_S_all 1.066
_refine_ls_R_factor_all 0.0282
_refine_ls_R_factor_gt 0.0277
_refine_ls_shift/su_max 0.001
_refine_ls_shift/su_mean 0.000
_refine_ls_structure_factor_coef Fsqd
_refine_ls_weighting_details 'w=1/[\s^2^(Fo^2^)+(0.0428P)^2^+1.4595P] where P=(Fo^2^+2Fc^2^)/3'
_refine_ls_weighting_scheme calc
_refine_ls_wR_factor_gt 0.0777
_refine_ls_wR_factor_ref 0.0782
_reflns_number_gt 2841
_reflns_number_total 2918
_reflns_threshold_expression 'I > 2\s(I)'
_cod_data_source_file hb8024sup1.cif
_cod_data_source_block 1
_cod_database_code 2244119
_shelx_space_group_comment
;
The symmetry employed for this shelxl refinement is uniquely defined
by the following loop, which should always be used as a source of
symmetry information in preference to the above space-group names.
They are only intended as comments.
;

loop_
_space_group_symop_operation_xyz
'x, y, z'
'-x+1/2, -y+1/2, z+1/2'
'-x, y, -z+1/2'
'x+1/2, -y+1/2, -z'
'-x, -y, -z'
'x-1/2, y-1/2, -z-1/2'
'x, -y, z-1/2'
'-x-1/2, y-1/2, z'

loop_
_atom_site_type_symbol
_atom_site_label
_atom_site_fract_x
_atom_site_fract_y
_atom_site_fract_z
_atom_site_U_iso_or_equiv
_atom_site_adp_type
_atom_site_calc_flag
_atom_site_occupancy
_atom_site_disorder_assembly
_atom_site_disorder_group
Mn Mn1 0.500000 0.500000 0.500000 0.01493(10) Uani d 1 . .
S S1 0.37925(2) 0.28776(4) 0.72629(2) 0.02871(11) Uani d 1 . .
C C1 0.43007(7) 0.32513(14) 0.65000(8) 0.0197(3) Uani d 1 . .
N N1 0.46439(6) 0.35374(13) 0.59412(6) 0.0213(2) Uani d 1 . .
N N11 0.62368(6) 0.40622(13) 0.51371(6) 0.0187(2) Uani d 1 . .
C C11 0.68099(7) 0.45625(15) 0.46930(8) 0.0211(3) Uani d 1 . .
H H11 0.668777 0.523569 0.428777 0.025 Uiso calc 1 . .
C C12 0.75732(8) 0.41561(15) 0.47890(8) 0.0230(3) Uani d 1 . .
C C13 0.77419(8) 0.31480(16) 0.53720(9) 0.0260(3) Uani d 1 . .
H H13 0.825438 0.283210 0.545420 0.031 Uiso calc 1 . .
C C14 0.71595(8) 0.26057(16) 0.58327(8) 0.0262(3) Uani d 1 . .
H H14 0.726560 0.191037 0.623264 0.031 Uiso calc 1 . .
C C15 0.64179(8) 0.30937(15) 0.57014(8) 0.0210(3) Uani d 1 . .
H H15 0.602055 0.272809 0.602382 0.025 Uiso calc 1 . .
C C16 0.81796(9) 0.48323(18) 0.42866(10) 0.0328(3) Uani d 1 . .
H H16A 0.805388 0.465065 0.374453 0.049 Uiso calc 1 . .
H H16B 0.867527 0.437548 0.440654 0.049 Uiso calc 1 . .
H H16C 0.820602 0.591251 0.438045 0.049 Uiso calc 1 . .
N N21 0.52897(6) 0.68274(12) 0.58746(6) 0.0188(2) Uani d 1 . .
C C21 0.56837(7) 0.65317(14) 0.65216(7) 0.0198(3) Uani d 1 . .
H H21 0.579930 0.551668 0.663532 0.024 Uiso calc 1 . .
C C22 0.59328(8) 0.76267(16) 0.70361(8) 0.0228(3) Uani d 1 . .
C C23 0.57305(8) 0.91022(16) 0.68741(8) 0.0264(3) Uani d 1 . .
H H23 0.588277 0.988617 0.721038 0.032 Uiso calc 1 . .
C C24 0.53065(8) 0.94200(15) 0.62205(9) 0.0260(3) Uani d 1 . .
H H24 0.515523 1.041791 0.610919 0.031 Uiso calc 1 . .
C C25 0.51069(8) 0.82605(15) 0.57323(8) 0.0220(3) Uani d 1 . .
H H25 0.482864 0.848780 0.527706 0.026 Uiso calc 1 . .
C C26 0.63924(10) 0.72132(18) 0.77362(9) 0.0320(3) Uani d 1 . .
H H26A 0.688861 0.772265 0.771841 0.048 Uiso calc 1 . .
H H26B 0.647277 0.612794 0.774556 0.048 Uiso calc 1 . .
H H26C 0.611546 0.751935 0.820100 0.048 Uiso calc 1 . .

loop_
_atom_site_aniso_label
_atom_site_aniso_U_11
_atom_site_aniso_U_22
_atom_site_aniso_U_33
_atom_site_aniso_U_12
_atom_site_aniso_U_13
_atom_site_aniso_U_23
Mn1 0.01338(16) 0.01517(16) 0.01624(17) -0.00031(10) -0.00030(9) 0.00049(9)
S1 0.0353(2) 0.02628(19) 0.02457(18) -0.00033(14) 0.00961(14) 0.00401(13)
C1 0.0195(6) 0.0158(6) 0.0238(6) 0.0011(5) -0.0029(5) 0.0002(5)
N1 0.0202(5) 0.0216(5) 0.0220(5) -0.0006(4) 0.0010(4) 0.0034(4)
N11 0.0166(5) 0.0185(5) 0.0209(5) 0.0003(4) -0.0011(4) -0.0022(4)
C11 0.0194(6) 0.0201(6) 0.0238(6) 0.0004(5) 0.0000(5) 0.0003(5)
C12 0.0177(6) 0.0220(6) 0.0292(6) -0.0003(5) 0.0015(5) -0.0028(5)
C13 0.0166(6) 0.0272(7) 0.0341(8) 0.0029(5) -0.0045(5) -0.0007(6)
C14 0.0235(7) 0.0268(7) 0.0282(7) 0.0034(5) -0.0050(5) 0.0044(6)
C15 0.0203(6) 0.0205(6) 0.0222(6) -0.0002(5) -0.0016(5) 0.0000(5)
C16 0.0231(7) 0.0369(8) 0.0384(9) -0.0003(6) 0.0074(6) 0.0014(6)
N21 0.0168(5) 0.0180(5) 0.0217(5) -0.0006(4) 0.0008(4) -0.0008(4)
C21 0.0199(6) 0.0190(6) 0.0206(6) -0.0009(5) 0.0006(5) -0.0012(5)
C22 0.0241(6) 0.0235(6) 0.0209(6) -0.0037(5) 0.0024(5) -0.0031(5)
C23 0.0296(7) 0.0215(6) 0.0279(7) -0.0059(5) 0.0049(5) -0.0073(5)
C24 0.0272(7) 0.0163(6) 0.0343(7) -0.0002(5) 0.0054(6) -0.0008(5)
C25 0.0196(6) 0.0198(6) 0.0266(7) 0.0007(5) 0.0008(5) 0.0018(5)
C26 0.0387(8) 0.0329(8) 0.0243(7) -0.0053(7) -0.0066(6) -0.0055(6)

loop_
_atom_type_symbol
_atom_type_description
_atom_type_scat_dispersion_real
_atom_type_scat_dispersion_imag
_atom_type_scat_source
C C 0.0181 0.0091 'International Tables Vol C Tables 4.2.6.8 and 6.1.1.4'
H H 0.0000 0.0000 'International Tables Vol C Tables 4.2.6.8 and 6.1.1.4'
Mn Mn -0.5299 2.8052 'International Tables Vol C Tables 4.2.6.8 and 6.1.1.4'
N N 0.0311 0.0180 'International Tables Vol C Tables 4.2.6.8 and 6.1.1.4'
S S 0.3331 0.5567 'International Tables Vol C Tables 4.2.6.8 and 6.1.1.4'

loop_
_geom_angle_atom_site_label_1
_geom_angle_atom_site_label_2
_geom_angle_atom_site_label_3
_geom_angle_site_symmetry_1
_geom_angle_site_symmetry_3
_geom_angle
_geom_angle_publ_flag
N1 Mn1 N1 5_666 . 180.0 ?
N1 Mn1 N11 . 5_666 91.56(4) y
N1 Mn1 N11 . . 88.44(4) y
N1 Mn1 N11 5_666 5_666 88.44(4) ?
N1 Mn1 N11 5_666 . 91.56(4) ?
N1 Mn1 N21 5_666 . 90.37(4) y
N1 Mn1 N21 . 5_666 90.37(4) ?
N1 Mn1 N21 5_666 5_666 89.63(4) ?
N1 Mn1 N21 . . 89.63(4) y
N11 Mn1 N11 . 5_666 180.00(5) ?
N21 Mn1 N11 . . 89.06(4) y
N21 Mn1 N11 5_666 . 90.94(4) y
N21 Mn1 N11 . 5_666 90.94(4) ?
N21 Mn1 N11 5_666 5_666 89.06(4) ?
N21 Mn1 N21 . 5_666 180.0 ?
N1 C1 S1 . . 177.78(12) ?
C1 N1 Mn1 . . 153.96(10) y
C11 N11 Mn1 . . 120.95(9) ?
C11 N11 C15 . . 117.23(11) ?
C15 N11 Mn1 . . 121.61(9) ?
N11 C11 H11 . . 118.0 ?
N11 C11 C12 . . 124.05(13) ?
C12 C11 H11 . . 118.0 ?
C11 C12 C16 . . 120.16(13) ?
C13 C12 C11 . . 117.41(13) ?
C13 C12 C16 . . 122.41(13) ?
C12 C13 H13 . . 120.2 ?
C14 C13 C12 . . 119.58(12) ?
C14 C13 H13 . . 120.2 ?
C13 C14 H14 . . 120.6 ?
C13 C14 C15 . . 118.88(13) ?
C15 C14 H14 . . 120.6 ?
N11 C15 C14 . . 122.84(13) ?
N11 C15 H15 . . 118.6 ?
C14 C15 H15 . . 118.6 ?
C12 C16 H16A . . 109.5 ?
C12 C16 H16B . . 109.5 ?
C12 C16 H16C . . 109.5 ?
H16A C16 H16B . . 109.5 ?
H16A C16 H16C . . 109.5 ?
H16B C16 H16C . . 109.5 ?
C21 N21 Mn1 . . 121.88(8) ?
C25 N21 Mn1 . . 120.41(9) ?
C25 N21 C21 . . 117.59(11) ?
N21 C21 H21 . . 118.1 ?
N21 C21 C22 . . 123.88(12) ?
C22 C21 H21 . . 118.1 ?
C21 C22 C26 . . 120.82(13) ?
C23 C22 C21 . . 117.08(13) ?
C23 C22 C26 . . 122.10(13) ?
C22 C23 H23 . . 120.2 ?
C24 C23 C22 . . 119.68(12) ?
C24 C23 H23 . . 120.2 ?
C23 C24 H24 . . 120.5 ?
C25 C24 C23 . . 118.92(13) ?
C25 C24 H24 . . 120.5 ?
N21 C25 C24 . . 122.79(13) ?
N21 C25 H25 . . 118.6 ?
C24 C25 H25 . . 118.6 ?
C22 C26 H26A . . 109.5 ?
C22 C26 H26B . . 109.5 ?
C22 C26 H26C . . 109.5 ?
H26A C26 H26B . . 109.5 ?
H26A C26 H26C . . 109.5 ?
H26B C26 H26C . . 109.5 ?

loop_
_geom_bond_atom_site_label_1
_geom_bond_atom_site_label_2
_geom_bond_site_symmetry_2
_geom_bond_distance
_geom_bond_publ_flag
Mn1 N1 5_666 2.1830(11) ?
Mn1 N1 . 2.1830(11) y
Mn1 N11 5_666 2.3307(11) ?
Mn1 N11 . 2.3306(11) y
Mn1 N21 . 2.2866(11) y
Mn1 N21 5_666 2.2866(11) ?
S1 C1 . 1.6293(14) ?
C1 N1 . 1.1690(18) ?
N11 C11 . 1.3408(17) ?
N11 C15 . 1.3450(17) ?
C11 H11 . 0.9500 ?
C11 C12 . 1.3926(18) ?
C12 C13 . 1.387(2) ?
C12 C16 . 1.500(2) ?
C13 H13 . 0.9500 ?
C13 C14 . 1.382(2) ?
C14 H14 . 0.9500 ?
C14 C15 . 1.3864(19) ?
C15 H15 . 0.9500 ?
C16 H16A . 0.9800 ?
C16 H16B . 0.9800 ?
C16 H16C . 0.9800 ?
N21 C21 . 1.3439(17) ?
N21 C25 . 1.3427(17) ?
C21 H21 . 0.9500 ?
C21 C22 . 1.3945(18) ?
C22 C23 . 1.394(2) ?
C22 C26 . 1.503(2) ?
C23 H23 . 0.9500 ?
C23 C24 . 1.385(2) ?
C24 H24 . 0.9500 ?
C24 C25 . 1.383(2) ?
C25 H25 . 0.9500 ?
C26 H26A . 0.9800 ?
C26 H26B . 0.9800 ?
C26 H26C . 0.9800 ?

loop_
_geom_hbond_atom_site_label_D
_geom_hbond_atom_site_label_H
_geom_hbond_atom_site_label_A
_geom_hbond_site_symmetry_A
_geom_hbond_distance_DH
_geom_hbond_distance_HA
_geom_hbond_distance_DA
_geom_hbond_angle_DHA
C11 H11 N1 5_666 0.95 2.60 3.2484(17) 126
C15 H15 S1 3_656 0.95 3.00 3.5588(14) 119
C15 H15 N1 . 0.95 2.52 3.1535(17) 125

_cod_database_fobs_code 2244119
